data_1519620
loop_
_publ_author_name
'Maguire, Courtney K.'
'Brunskill, Andrew P. J.'

_publ_section_title
;
 Assessment of the Stoichiometry of Multicomponent Crystals Using Only
 X-ray Powder Diffraction Data.
;
_journal_issue 6
_journal_name_full 'Molecular pharmaceutics'
_journal_page_first 2061
_journal_page_last 2067
_journal_paper_doi 10.1021/mp5008458
_journal_volume 12
_journal_year 2015
_chemical_absolute_configuration ad
_chemical_formula_moiety 'C21 H23 N3 O5, C2 H6 O'
_chemical_formula_sum 'C23 H29 N3 O6'
_chemical_formula_weight 443.49
_chemical_name_common
;
Navarixin Ethanol Solvate
;
_chemical_name_systematic
; 
2-Hydroxy-N,N-dimethyl-3-[(2-{[(1R)-1-(5-methylfuran-2-yl)propyl]amino}
-3,4-dioxocyclobut-1-en-1-yl)amino]benzamide ethanol solvate
;
_space_group_crystal_system monoclinic
_space_group_IT_number 4
_space_group_name_Hall 'P 2yb'
_space_group_name_H-M_alt 'P 1 21 1'
_symmetry_space_group_name_Hall 'P 2yb'
_symmetry_space_group_name_H-M 'P 1 21 1'
_atom_sites_solution_hydrogens geom
_audit_creation_method SHELXL-2014
_cell_angle_alpha 90
_cell_angle_beta 107.9123(3)
_cell_angle_gamma 90
_cell_formula_units_Z 2
_cell_length_a 9.74560(10)
_cell_length_b 10.05200(10)
_cell_length_c 12.3150(2)
_cell_measurement_reflns_used 9973
_cell_measurement_temperature 293(2)
_cell_measurement_theta_max 66.61
_cell_measurement_theta_min 3.77
_cell_volume 1147.93(2)
_computing_cell_refinement 'SAINT V8.34A'
_computing_data_collection 'SAINT V8.34A'
_computing_data_reduction 'SAINT V8.34A'
_computing_molecular_graphics 'SHELXL-2014 (Sheldrick, 2014)'
_computing_publication_material 'SHELXL-2014 (Sheldrick, 2014)'
_computing_structure_refinement 'SHELXL-2014 (Sheldrick, 2014)'
_computing_structure_solution 'SHELXL-2014 (Sheldrick, 2014)'
_diffrn_ambient_temperature 293(2)
_diffrn_detector_area_resol_mean 8.333
_diffrn_measured_fraction_theta_full 0.997
_diffrn_measured_fraction_theta_max 0.997
_diffrn_measurement_device_type 'Bruker APEX-II CCD'
_diffrn_measurement_method '\f and \w scans'
_diffrn_radiation_type CuK\a
_diffrn_radiation_wavelength 1.54178
_diffrn_reflns_av_R_equivalents 0.0178
_diffrn_reflns_av_unetI/netI 0.0191
_diffrn_reflns_laue_measured_fraction_full 0.997
_diffrn_reflns_laue_measured_fraction_max 0.997
_diffrn_reflns_limit_h_max 11
_diffrn_reflns_limit_h_min -11
_diffrn_reflns_limit_k_max 11
_diffrn_reflns_limit_k_min -11
_diffrn_reflns_limit_l_max 14
_diffrn_reflns_limit_l_min -14
_diffrn_reflns_number 12646
_diffrn_reflns_point_group_measured_fraction_full 0.998
_diffrn_reflns_point_group_measured_fraction_max 0.998
_diffrn_reflns_theta_full 66.500
_diffrn_reflns_theta_max 66.487
_diffrn_reflns_theta_min 4.769
_exptl_absorpt_coefficient_mu 0.772
_exptl_absorpt_correction_T_max 0.926
_exptl_absorpt_correction_T_min 0.841
_exptl_absorpt_correction_type multi-scan
_exptl_absorpt_process_details
;
(SADABS; Sheldrick, 2003)
;
_exptl_crystal_colour colourless
_exptl_crystal_density_diffrn 1.283
_exptl_crystal_description block
_exptl_crystal_F_000 472
_exptl_crystal_size_max 0.200
_exptl_crystal_size_mid 0.100
_exptl_crystal_size_min 0.100
_exptl_transmission_factor_max 0.7528
_exptl_transmission_factor_min 0.6837
_refine_diff_density_max 0.195
_refine_diff_density_min -0.175
_refine_diff_density_rms 0.029
_refine_ls_abs_structure_details
; 
 Flack x determined using 1874 quotients [(I+)-(I-)]/[(I+)+(I-)] 
 (Parsons, Flack and Wagner, Acta Cryst. B69 (2013) 249-259). 
;
_refine_ls_abs_structure_Flack -0.10(9)
_refine_ls_extinction_method none
_refine_ls_goodness_of_fit_ref 1.054
_refine_ls_hydrogen_treatment constr
_refine_ls_matrix_type full
_refine_ls_number_parameters 294
_refine_ls_number_reflns 4039
_refine_ls_number_restraints 1
_refine_ls_restrained_S_all 1.054
_refine_ls_R_factor_all 0.0338
_refine_ls_R_factor_gt 0.0336
_refine_ls_shift/su_max 0.034
_refine_ls_shift/su_mean 0.001
_refine_ls_structure_factor_coef Fsqd
_refine_ls_weighting_details 'w=1/[\s^2^(Fo^2^)+(0.0620P)^2^+0.1174P] where P=(Fo^2^+2Fc^2^)/3'
_refine_ls_weighting_scheme calc
_refine_ls_wR_factor_gt 0.0942
_refine_ls_wR_factor_ref 0.0944
_reflns_Friedel_coverage 0.883
_reflns_friedel_fraction_full 0.998
_reflns_friedel_fraction_max 0.998
_reflns_number_gt 4011
_reflns_number_total 4039
_reflns_threshold_expression 'I > 2\s(I)'
_cod_data_source_file mp5008458_si_002.cif
_cod_data_source_block mdj065_abs
_cod_depositor_comments 'Adding full bibliography for 1519620--1519621.cif.'
_cod_database_code 1519620
_shelx_space_group_comment
; 
The symmetry employed for this shelxl refinement is uniquely defined 
by the following loop, which should always be used as a source of 
symmetry information in preference to the above space-group names. 
They are only intended as comments. 
;
_shelx_estimated_absorpt_t_min 0.861
_shelx_estimated_absorpt_t_max 0.927
_shelxl_version_number 2014-3

loop_
_space_group_symop_operation_xyz
'x, y, z'
'-x, y+1/2, -z'

loop_
_atom_site_label
_atom_site_type_symbol
_atom_site_fract_x
_atom_site_fract_y
_atom_site_fract_z
_atom_site_U_iso_or_equiv
_atom_site_adp_type
_atom_site_occupancy
_atom_site_site_symmetry_order
_atom_site_calc_flag
_atom_site_refinement_flags_posn
_atom_site_refinement_flags_adp
C1A C 0.2188(2) 0.7478(2) 0.52013(17) 0.0421(4) Uani 1 1 d . .
C2A C 0.3130(2) 0.6939(2) 0.61934(17) 0.0384(4) Uani 1 1 d . .
C3A C 0.2626(2) 0.6028(2) 0.68413(17) 0.0402(4) Uani 1 1 d . .
C4A C 0.1188(2) 0.5654(2) 0.6498(2) 0.0509(5) Uani 1 1 d . .
H4AA H 0.0845 0.5063 0.6935 0.061 Uiso 1 1 calc R U
C5A C 0.0267(2) 0.6172(3) 0.5497(2) 0.0593(6) Uani 1 1 d . .
H5AA H -0.0694 0.5908 0.5256 0.071 Uiso 1 1 calc R U
C6A C 0.0746(2) 0.7068(3) 0.4855(2) 0.0532(5) Uani 1 1 d . .
H6AA H 0.0109 0.7404 0.4185 0.064 Uiso 1 1 calc R U
O2A O 0.45564(15) 0.72550(17) 0.66067(12) 0.0482(4) Uani 1 1 d . .
H2A H 0.4891 0.7330 0.6075 0.072 Uiso 1 1 calc R U
C1'A C 0.2660(2) 0.8580(2) 0.45681(18) 0.0437(5) Uani 1 1 d . .
O1'A O 0.3143(2) 0.96116(17) 0.50769(14) 0.0590(4) Uani 1 1 d . .
N2'A N 0.2448(2) 0.8436(2) 0.34487(16) 0.0540(5) Uani 1 1 d . .
C3'A C 0.2700(4) 0.9576(4) 0.2802(2) 0.0821(9) Uani 1 1 d . .
H3'A H 0.2234 1.0347 0.2987 0.123 Uiso 1 1 calc R U
H3'B H 0.2315 0.9394 0.2000 0.123 Uiso 1 1 calc R U
H3'C H 0.3718 0.9738 0.2994 0.123 Uiso 1 1 calc R U
C3"A C 0.2090(3) 0.7184(4) 0.2830(2) 0.0714(8) Uani 1 1 d . .
H3"A H 0.2300 0.6458 0.3362 0.107 Uiso 1 1 calc R U
H3"B H 0.2651 0.7094 0.2315 0.107 Uiso 1 1 calc R U
H3"C H 0.1083 0.7176 0.2405 0.107 Uiso 1 1 calc R U
N1'B N 0.36637(19) 0.55495(18) 0.78375(15) 0.0416(4) Uani 1 1 d . .
H1'A H 0.4484 0.5949 0.8026 0.050 Uiso 1 1 calc R U
O1B O 0.36307(19) 0.21783(16) 1.03899(14) 0.0540(4) Uani 1 1 d . .
O2B O 0.1306(2) 0.3146(2) 0.80248(19) 0.0762(6) Uani 1 1 d . .
C1B C 0.3541(2) 0.4556(2) 0.85287(17) 0.0403(4) Uani 1 1 d . .
C2B C 0.4556(2) 0.4108(2) 0.95523(17) 0.0397(4) Uani 1 1 d . .
C3B C 0.3577(3) 0.3061(2) 0.96874(19) 0.0459(5) Uani 1 1 d . .
C4B C 0.2498(3) 0.3511(2) 0.8590(2) 0.0506(5) Uani 1 1 d . .
O1'C O 0.8022(2) 0.2315(2) 1.06384(15) 0.0644(5) Uani 1 1 d . .
C2'C C 0.8057(3) 0.3414(3) 1.1305(2) 0.0538(5) Uani 1 1 d . .
C3'C C 0.9423(3) 0.3749(4) 1.1829(3) 0.0789(9) Uani 1 1 d . .
H3'D H 0.9740 0.4452 1.2335 0.095 Uiso 1 1 calc R U
C4'C C 1.0304(4) 0.2832(4) 1.1471(4) 0.0935(12) Uani 1 1 d . .
H4'A H 1.1306 0.2827 1.1696 0.112 Uiso 1 1 calc R U
C5'C C 0.9443(4) 0.1993(4) 1.0761(3) 0.0744(9) Uani 1 1 d . .
C1"C C 0.9652(6) 0.0806(5) 1.0104(4) 0.1090(16) Uani 1 1 d . .
H1"A H 1.0466 0.0949 0.9834 0.163 Uiso 1 1 calc R U
H1"B H 0.8804 0.0668 0.9465 0.163 Uiso 1 1 calc R U
H1"C H 0.9822 0.0036 1.0589 0.163 Uiso 1 1 calc R U
N2"C N 0.5865(2) 0.44839(18) 1.01295(15) 0.0448(4) Uani 1 1 d . .
H2"A H 0.6297 0.5055 0.9828 0.054 Uiso 1 1 calc R U
C1C C 0.6628(2) 0.3961(2) 1.12796(18) 0.0475(5) Uani 1 1 d . .
H1CA H 0.6053 0.3232 1.1441 0.057 Uiso 1 1 calc R U
C2C C 0.6743(3) 0.5043(3) 1.2166(2) 0.0633(7) Uani 1 1 d . .
H2CA H 0.7234 0.4687 1.2918 0.076 Uiso 1 1 calc R U
H2CB H 0.7320 0.5769 1.2024 0.076 Uiso 1 1 calc R U
C3C C 0.5287(4) 0.5570(4) 1.2150(3) 0.0856(10) Uani 1 1 d . .
H3CA H 0.5413 0.6271 1.2701 0.128 Uiso 1 1 calc R U
H3CB H 0.4733 0.4865 1.2335 0.128 Uiso 1 1 calc R U
H3CC H 0.4790 0.5908 1.1403 0.128 Uiso 1 1 calc R U
O1E O 0.4393(2) 1.2070(2) 0.51267(17) 0.0631(5) Uani 1 1 d . .
H1E H 0.4018 1.1336 0.5105 0.095 Uiso 1 1 calc R U
C1E C 0.3484(4) 1.3056(4) 0.5372(3) 0.0783(8) Uani 1 1 d . .
H1EA H 0.2807 1.2627 0.5695 0.094 Uiso 1 1 calc R U
H1EB H 0.4069 1.3661 0.5941 0.094 Uiso 1 1 calc R U
C2E C 0.2702(7) 1.3797(6) 0.4397(4) 0.124(2) Uani 1 1 d . .
H2EA H 0.2092 1.4430 0.4609 0.186 Uiso 1 1 calc R U
H2EB H 0.2121 1.3205 0.3829 0.186 Uiso 1 1 calc R U
H2EC H 0.3366 1.4259 0.4093 0.186 Uiso 1 1 calc R U

loop_
_atom_site_aniso_label
_atom_site_aniso_U_11
_atom_site_aniso_U_22
_atom_site_aniso_U_33
_atom_site_aniso_U_23
_atom_site_aniso_U_13
_atom_site_aniso_U_12
C1A 0.0444(10) 0.0386(11) 0.0418(10) 0.0020(9) 0.0113(8) 0.0048(8)
C2A 0.0396(9) 0.0371(10) 0.0385(9) -0.0024(8) 0.0120(7) 0.0019(7)
C3A 0.0431(10) 0.0366(10) 0.0407(10) 0.0018(8) 0.0128(8) 0.0057(8)
C4A 0.0436(11) 0.0483(13) 0.0608(13) 0.0103(11) 0.0163(10) 0.0010(10)
C5A 0.0375(11) 0.0591(15) 0.0752(16) 0.0124(13) 0.0083(10) -0.0025(10)
C6A 0.0422(11) 0.0540(13) 0.0563(12) 0.0091(11) 0.0045(9) 0.0051(10)
O2A 0.0404(7) 0.0576(9) 0.0439(7) 0.0069(7) 0.0089(6) -0.0032(7)
C1'A 0.0425(10) 0.0469(12) 0.0400(10) 0.0074(9) 0.0103(8) 0.0076(9)
O1'A 0.0772(11) 0.0475(10) 0.0514(9) 0.0032(8) 0.0184(8) -0.0089(8)
N2'A 0.0575(11) 0.0607(12) 0.0397(9) 0.0060(9) 0.0091(8) 0.0044(10)
C3'A 0.097(2) 0.095(2) 0.0517(15) 0.0235(16) 0.0199(14) -0.0025(19)
C3"A 0.0759(17) 0.0805(19) 0.0546(14) -0.0144(14) 0.0157(12) 0.0097(16)
N1'B 0.0420(9) 0.0398(9) 0.0411(9) 0.0032(7) 0.0100(7) 0.0002(7)
O1B 0.0706(10) 0.0368(8) 0.0552(9) 0.0069(7) 0.0203(7) -0.0030(8)
O2B 0.0669(12) 0.0649(12) 0.0783(13) 0.0153(10) -0.0050(10) -0.0240(9)
C1B 0.0450(10) 0.0349(10) 0.0401(10) -0.0012(8) 0.0119(8) 0.0020(8)
C2B 0.0490(11) 0.0329(9) 0.0377(10) -0.0003(7) 0.0140(8) 0.0035(8)
C3B 0.0569(12) 0.0339(10) 0.0476(11) 0.0011(9) 0.0174(10) -0.0006(9)
C4B 0.0554(13) 0.0392(11) 0.0526(12) 0.0020(10) 0.0098(10) -0.0053(10)
O1'C 0.0691(10) 0.0668(11) 0.0552(9) 0.0056(9) 0.0160(8) 0.0149(9)
C2'C 0.0582(13) 0.0511(13) 0.0492(11) 0.0130(10) 0.0122(10) 0.0016(10)
C3'C 0.0584(16) 0.071(2) 0.098(2) 0.0064(18) 0.0103(15) -0.0021(14)
C4'C 0.0593(17) 0.096(3) 0.121(3) 0.024(2) 0.0229(19) 0.0149(18)
C5'C 0.0784(19) 0.084(2) 0.0667(17) 0.0282(17) 0.0310(15) 0.0302(17)
C1"C 0.135(4) 0.119(3) 0.081(2) 0.021(2) 0.046(2) 0.066(3)
N2"C 0.0504(10) 0.0422(9) 0.0402(9) 0.0082(8) 0.0115(8) -0.0028(8)
C1C 0.0532(12) 0.0454(12) 0.0401(10) 0.0112(9) 0.0089(9) -0.0023(10)
C2C 0.0803(17) 0.0632(15) 0.0415(12) 0.0044(11) 0.0113(11) 0.0043(14)
C3C 0.109(3) 0.092(2) 0.0630(17) -0.0037(16) 0.0364(17) 0.026(2)
O1E 0.0646(10) 0.0547(10) 0.0789(12) 0.0030(9) 0.0350(9) -0.0012(8)
C1E 0.082(2) 0.0758(19) 0.087(2) -0.0119(17) 0.0407(17) 0.0050(16)
C2E 0.163(5) 0.116(4) 0.105(3) 0.026(3) 0.059(3) 0.079(4)

loop_
_atom_type_symbol
_atom_type_description
_atom_type_scat_dispersion_real
_atom_type_scat_dispersion_imag
_atom_type_scat_source
C C 0.0181 0.0091 'International Tables Vol C Tables 4.2.6.8 and 6.1.1.4'
H H 0.0000 0.0000 'International Tables Vol C Tables 4.2.6.8 and 6.1.1.4'
N N 0.0311 0.0180 'International Tables Vol C Tables 4.2.6.8 and 6.1.1.4'
O O 0.0492 0.0322 'International Tables Vol C Tables 4.2.6.8 and 6.1.1.4'

loop_
_geom_angle_atom_site_label_1
_geom_angle_atom_site_label_2
_geom_angle_atom_site_label_3
_geom_angle
C2A C1A C6A 118.8(2)
C2A C1A C1'A 121.14(19)
C6A C1A C1'A 119.78(19)
O2A C2A C1A 123.94(19)
O2A C2A C3A 115.88(18)
C1A C2A C3A 120.17(19)
C4A C3A C2A 120.24(19)
C4A C3A N1'B 124.02(19)
C2A C3A N1'B 115.75(18)
C5A C4A C3A 119.2(2)
C5A C4A H4AA 120.4
C3A C4A H4AA 120.4
C6A C5A C4A 121.2(2)
C6A C5A H5AA 119.4
C4A C5A H5AA 119.4
C5A C6A C1A 120.4(2)
C5A C6A H6AA 119.8
C1A C6A H6AA 119.8
C2A O2A H2A 109.5
O1'A C1'A N2'A 122.1(2)
O1'A C1'A C1A 119.15(18)
N2'A C1'A C1A 118.6(2)
C1'A N2'A C3"A 124.7(2)
C1'A N2'A C3'A 118.6(2)
C3"A N2'A C3'A 116.5(2)
N2'A C3'A H3'A 109.5
N2'A C3'A H3'B 109.5
H3'A C3'A H3'B 109.5
N2'A C3'A H3'C 109.5
H3'A C3'A H3'C 109.5
H3'B C3'A H3'C 109.5
N2'A C3"A H3"A 109.5
N2'A C3"A H3"B 109.5
H3"A C3"A H3"B 109.5
N2'A C3"A H3"C 109.5
H3"A C3"A H3"C 109.5
H3"B C3"A H3"C 109.5
C1B N1'B C3A 128.64(18)
C1B N1'B H1'A 115.7
C3A N1'B H1'A 115.7
N1'B C1B C2B 128.9(2)
N1'B C1B C4B 139.3(2)
C2B C1B C4B 91.82(17)
N2"C C2B C1B 133.5(2)
N2"C C2B C3B 134.8(2)
C1B C2B C3B 91.63(18)
O1B C3B C2B 135.3(2)
O1B C3B C4B 135.8(2)
C2B C3B C4B 88.92(17)
O2B C4B C1B 137.5(2)
O2B C4B C3B 134.9(2)
C1B C4B C3B 87.62(17)
C2'C O1'C C5'C 106.5(2)
C3'C C2'C O1'C 109.3(3)
C3'C C2'C C1C 134.9(3)
O1'C C2'C C1C 115.7(2)
C2'C C3'C C4'C 107.2(3)
C2'C C3'C H3'D 126.4
C4'C C3'C H3'D 126.4
C5'C C4'C C3'C 107.5(3)
C5'C C4'C H4'A 126.3
C3'C C4'C H4'A 126.3
C4'C C5'C O1'C 109.6(3)
C4'C C5'C C1"C 135.2(4)
O1'C C5'C C1"C 115.3(4)
C5'C C1"C H1"A 109.5
C5'C C1"C H1"B 109.5
H1"A C1"C H1"B 109.5
C5'C C1"C H1"C 109.5
H1"A C1"C H1"C 109.5
H1"B C1"C H1"C 109.5
C2B N2"C C1C 122.38(18)
C2B N2"C H2"A 118.8
C1C N2"C H2"A 118.8
N2"C C1C C2'C 110.04(18)
N2"C C1C C2C 109.75(19)
C2'C C1C C2C 112.8(2)
N2"C C1C H1CA 108.1
C2'C C1C H1CA 108.1
C2C C1C H1CA 108.0
C3C C2C C1C 112.3(3)
C3C C2C H2CA 109.1
C1C C2C H2CA 109.1
C3C C2C H2CB 109.1
C1C C2C H2CB 109.1
H2CA C2C H2CB 107.9
C2C C3C H3CA 109.5
C2C C3C H3CB 109.5
H3CA C3C H3CB 109.5
C2C C3C H3CC 109.5
H3CA C3C H3CC 109.5
H3CB C3C H3CC 109.5
C1E O1E H1E 109.5
C2E C1E O1E 113.1(3)
C2E C1E H1EA 108.9
O1E C1E H1EA 108.9
C2E C1E H1EB 108.9
O1E C1E H1EB 108.9
H1EA C1E H1EB 107.8
C1E C2E H2EA 109.5
C1E C2E H2EB 109.5
H2EA C2E H2EB 109.5
C1E C2E H2EC 109.5
H2EA C2E H2EC 109.5
H2EB C2E H2EC 109.5

loop_
_geom_bond_atom_site_label_1
_geom_bond_atom_site_label_2
_geom_bond_distance
C1A C2A 1.393(3)
C1A C6A 1.399(3)
C1A C1'A 1.505(3)
C2A O2A 1.362(3)
C2A C3A 1.400(3)
C3A C4A 1.386(3)
C3A N1'B 1.413(3)
C4A C5A 1.384(3)
C4A H4AA 0.9300
C5A C6A 1.372(4)
C5A H5AA 0.9300
C6A H6AA 0.9300
O2A H2A 0.8200
C1'A O1'A 1.228(3)
C1'A N2'A 1.338(3)
N2'A C3"A 1.457(4)
N2'A C3'A 1.459(4)
C3'A H3'A 0.9600
C3'A H3'B 0.9600
C3'A H3'C 0.9600
C3"A H3"A 0.9600
C3"A H3"B 0.9600
C3"A H3"C 0.9600
N1'B C1B 1.342(3)
N1'B H1'A 0.8600
O1B C3B 1.229(3)
O2B C4B 1.213(3)
C1B C2B 1.415(3)
C1B C4B 1.479(3)
C2B N2"C 1.311(3)
C2B C3B 1.464(3)
C3B C4B 1.504(3)
O1'C C2'C 1.371(3)
O1'C C5'C 1.385(4)
C2'C C3'C 1.331(4)
C2'C C1C 1.488(4)
C3'C C4'C 1.419(6)
C3'C H3'D 0.9300
C4'C C5'C 1.315(6)
C4'C H4'A 0.9300
C5'C C1"C 1.491(6)
C1"C H1"A 0.9600
C1"C H1"B 0.9600
C1"C H1"C 0.9600
N2"C C1C 1.479(3)
N2"C H2"A 0.8600
C1C C2C 1.520(4)
C1C H1CA 0.9800
C2C C3C 1.509(5)
C2C H2CA 0.9700
C2C H2CB 0.9700
C3C H3CA 0.9600
C3C H3CB 0.9600
C3C H3CC 0.9600
O1E C1E 1.422(4)
O1E H1E 0.8200
C1E C2E 1.420(6)
C1E H1EA 0.9700
C1E H1EB 0.9700
C2E H2EA 0.9600
C2E H2EB 0.9600
C2E H2EC 0.9600

loop_
_geom_hbond_atom_site_label_D
_geom_hbond_atom_site_label_H
_geom_hbond_atom_site_label_A
_geom_hbond_distance_DH
_geom_hbond_distance_HA
_geom_hbond_distance_DA
_geom_hbond_angle_DHA
_geom_hbond_site_symmetry_A
O2A H2A O1E 0.82 1.84 2.643(2) 166.5 2_646
N1'B H1'A O1B 0.86 2.55 3.295(2) 145.5 2_657
N2"C H2"A O1B 0.86 2.16 2.860(2) 138.9 2_657
O1E H1E O1'A 0.82 1.93 2.747(3) 179.2 .

loop_
_geom_torsion_atom_site_label_1
_geom_torsion_atom_site_label_2
_geom_torsion_atom_site_label_3
_geom_torsion_atom_site_label_4
_geom_torsion
C6A C1A C2A O2A 179.4(2)
C1'A C1A C2A O2A -6.5(3)
C6A C1A C2A C3A -1.5(3)
C1'A C1A C2A C3A 172.52(18)
O2A C2A C3A C4A 179.3(2)
C1A C2A C3A C4A 0.2(3)
O2A C2A C3A N1'B -0.3(3)
C1A C2A C3A N1'B -179.40(18)
C2A C3A C4A C5A 1.3(3)
N1'B C3A C4A C5A -179.2(2)
C3A C4A C5A C6A -1.4(4)
C4A C5A C6A C1A 0.0(4)
C2A C1A C6A C5A 1.5(4)
C1'A C1A C6A C5A -172.7(2)
C2A C1A C1'A O1'A -56.1(3)
C6A C1A C1'A O1'A 117.9(3)
C2A C1A C1'A N2'A 128.3(2)
C6A C1A C1'A N2'A -57.7(3)
O1'A C1'A N2'A C3"A 170.2(2)
C1A C1'A N2'A C3"A -14.3(3)
O1'A C1'A N2'A C3'A -4.6(4)
C1A C1'A N2'A C3'A 170.8(2)
C4A C3A N1'B C1B 10.2(3)
C2A C3A N1'B C1B -170.30(19)
C3A N1'B C1B C2B -177.1(2)
C3A N1'B C1B C4B 5.7(4)
N1'B C1B C2B N2"C -0.1(4)
C4B C1B C2B N2"C 178.0(2)
N1'B C1B C2B C3B -179.1(2)
C4B C1B C2B C3B -0.92(17)
N2"C C2B C3B O1B 0.9(5)
C1B C2B C3B O1B 179.8(3)
N2"C C2B C3B C4B -178.0(3)
C1B C2B C3B C4B 0.91(17)
N1'B C1B C4B O2B -0.9(5)
C2B C1B C4B O2B -178.8(4)
N1'B C1B C4B C3B 178.7(3)
C2B C1B C4B C3B 0.90(17)
O1B C3B C4B O2B -0.1(5)
C2B C3B C4B O2B 178.8(3)
O1B C3B C4B C1B -179.8(3)
C2B C3B C4B C1B -0.87(16)
C5'C O1'C C2'C C3'C -0.9(3)
C5'C O1'C C2'C C1C 178.5(2)
O1'C C2'C C3'C C4'C 0.8(4)
C1C C2'C C3'C C4'C -178.5(3)
C2'C C3'C C4'C C5'C -0.3(4)
C3'C C4'C C5'C O1'C -0.2(4)
C3'C C4'C C5'C C1"C -179.0(4)
C2'C O1'C C5'C C4'C 0.7(3)
C2'C O1'C C5'C C1"C 179.7(3)
C1B C2B N2"C C1C 171.1(2)
C3B C2B N2"C C1C -10.4(4)
C2B N2"C C1C C2'C 126.3(2)
C2B N2"C C1C C2C -109.0(2)
C3'C C2'C C1C N2"C 113.5(3)
O1'C C2'C C1C N2"C -65.7(3)
C3'C C2'C C1C C2C -9.4(4)
O1'C C2'C C1C C2C 171.4(2)
N2"C C1C C2C C3C 58.1(3)
C2'C C1C C2C C3C -178.8(2)
